data_7229177
loop_
_publ_author_name
'Zhu, Guangshan'
'liang, xiao qiang'
'Cai, Kun'
'Zhang, Feng'
'Liu, Jia'

_publ_section_title
;
 One, two, and three-dimensional metal-organic coordination polymers
 derived from enantiopure organic phosphorate: homochirality, water
 stability and proton conduction
;
_journal_name_full CrystEngComm
_journal_paper_doi 10.1039/C7CE01509G
_journal_year 2017
_chemical_absolute_configuration unk
_chemical_formula_moiety 'C7 H16 Cd2 Cl2 N O7 P'
_chemical_formula_sum 'C7 H16 Cd2 Cl2 N O7 P'
_chemical_formula_weight 552.88
_space_group_crystal_system orthorhombic
_space_group_IT_number 19
_space_group_name_Hall 'P 2ac 2ab'
_space_group_name_H-M_alt 'P 21 21 21'
_symmetry_space_group_name_Hall 'P 2ac 2ab'
_symmetry_space_group_name_H-M 'P 21 21 21'
_atom_sites_solution_hydrogens mixed
_audit_creation_method SHELXL-2014/7
_audit_update_record
;
2017-08-13 deposited with the CCDC.
2017-09-14 downloaded from the CCDC.
;
_cell_angle_alpha 90
_cell_angle_beta 90
_cell_angle_gamma 90
_cell_formula_units_Z 4
_cell_length_a 8.7089(4)
_cell_length_b 12.6968(5)
_cell_length_c 13.5740(5)
_cell_measurement_reflns_used 7743
_cell_measurement_temperature 291(2)
_cell_measurement_theta_max 26.06
_cell_measurement_theta_min 2.19
_cell_volume 1500.95(11)
_computing_cell_refinement SMART
_computing_data_collection 'SMART (Bruker, 2008)'
_computing_data_reduction 'SAINT (Bruker, 2008)'
_computing_molecular_graphics 'SHELXTL (Bruker, 2008)'
_computing_publication_material 'SHELXTL (Bruker, 2008)'
_computing_structure_refinement 'SHELXL-2014/7 (Sheldrick, 2014)'
_computing_structure_solution 'SHELXTL (Bruker, 2008)'
_diffrn_ambient_temperature 291(2)
_diffrn_measured_fraction_theta_full 0.999
_diffrn_measured_fraction_theta_max 0.999
_diffrn_measurement_device_type 'CCD area detector'
_diffrn_measurement_method 'phi and omega scans'
_diffrn_radiation_type MoK\a
_diffrn_radiation_wavelength 0.71073
_diffrn_reflns_av_R_equivalents 0.0179
_diffrn_reflns_av_unetI/netI 0.0211
_diffrn_reflns_Laue_measured_fraction_full 0.999
_diffrn_reflns_Laue_measured_fraction_max 0.999
_diffrn_reflns_limit_h_max 10
_diffrn_reflns_limit_h_min -10
_diffrn_reflns_limit_k_max 13
_diffrn_reflns_limit_k_min -15
_diffrn_reflns_limit_l_max 16
_diffrn_reflns_limit_l_min -16
_diffrn_reflns_number 8358
_diffrn_reflns_point_group_measured_fraction_full 0.999
_diffrn_reflns_point_group_measured_fraction_max 0.999
_diffrn_reflns_theta_full 25.242
_diffrn_reflns_theta_max 26.061
_diffrn_reflns_theta_min 2.196
_exptl_absorpt_coefficient_mu 3.322
_exptl_absorpt_correction_T_max 0.57
_exptl_absorpt_correction_T_min 0.52
_exptl_absorpt_correction_type multi-scan
_exptl_absorpt_process_details 'SADABS; Bruker, 2000'
_exptl_crystal_colour colorless
_exptl_crystal_density_diffrn 2.447
_exptl_crystal_description block
_exptl_crystal_F_000 1064
_exptl_crystal_size_max 0.240
_exptl_crystal_size_mid 0.220
_exptl_crystal_size_min 0.200
_refine_diff_density_max 0.375
_refine_diff_density_min -0.437
_refine_diff_density_rms 0.078
_refine_ls_abs_structure_details
;
 Flack x determined using 1226 quotients [(I+)-(I-)]/[(I+)+(I-)]
 (Parsons, Flack and Wagner, Acta Cryst. B69 (2013) 249-259).
;
_refine_ls_abs_structure_Flack -0.013(11)
_refine_ls_extinction_method none
_refine_ls_goodness_of_fit_ref 1.049
_refine_ls_hydrogen_treatment constr
_refine_ls_matrix_type full
_refine_ls_number_parameters 181
_refine_ls_number_reflns 2963
_refine_ls_number_restraints 0
_refine_ls_restrained_S_all 1.049
_refine_ls_R_factor_all 0.0152
_refine_ls_R_factor_gt 0.0149
_refine_ls_shift/su_max 0.001
_refine_ls_shift/su_mean 0.000
_refine_ls_structure_factor_coef Fsqd
_refine_ls_weighting_details 'w=1/[\s^2^(Fo^2^)+(0.02P)^2^+0.12P] where P=(Fo^2^+2Fc^2^)/3'
_refine_ls_weighting_scheme calc
_refine_ls_wR_factor_gt 0.0369
_refine_ls_wR_factor_ref 0.0370
_reflns_Friedel_coverage 0.733
_reflns_Friedel_fraction_full 0.999
_reflns_Friedel_fraction_max 0.998
_reflns_number_gt 2919
_reflns_number_total 2963
_reflns_threshold_expression 'I > 2\s(I)'
_cod_data_source_file c7ce01509g2.cif
_cod_data_source_block LiuLS100322_0m
_cod_database_code 7229177
_shelx_shelxl_version_number 2014/7
_shelx_space_group_comment
;
The symmetry employed for this shelxl refinement is uniquely defined
by the following loop, which should always be used as a source of
symmetry information in preference to the above space-group names.
They are only intended as comments.
;
_shelx_estimated_absorpt_t_min 0.503
_shelx_estimated_absorpt_t_max 0.556

loop_
_space_group_symop_operation_xyz
'x, y, z'
'-x+1/2, -y, z+1/2'
'-x, y+1/2, -z+1/2'
'x+1/2, -y+1/2, -z'

loop_
_atom_site_label
_atom_site_type_symbol
_atom_site_fract_x
_atom_site_fract_y
_atom_site_fract_z
_atom_site_U_iso_or_equiv
_atom_site_adp_type
_atom_site_occupancy
_atom_site_site_symmetry_order
_atom_site_calc_flag
_atom_site_refinement_flags_posn
_atom_site_refinement_flags_adp
C1 C 0.8235(4) 0.6215(3) 0.4363(3) 0.0191(8) Uani 1 1 d . .
H1A H 0.7205 0.6477 0.4482 0.023 Uiso 1 1 calc R U
H1B H 0.8376 0.6158 0.3656 0.023 Uiso 1 1 calc R U
C2 C 0.7690(5) 0.5099(3) 0.5824(2) 0.0236(8) Uani 1 1 d . .
H2A H 0.6582 0.5152 0.5768 0.028 Uiso 1 1 calc R U
H2B H 0.8051 0.5687 0.6217 0.028 Uiso 1 1 calc R U
C3 C 0.8112(5) 0.4073(3) 0.6324(3) 0.0236(9) Uani 1 1 d . .
H3 H 0.7566 0.4043 0.6955 0.028 Uiso 1 1 calc R U
C4 C 0.7568(5) 0.3148(3) 0.5696(3) 0.0310(9) Uani 1 1 d . .
H4A H 0.6454 0.3136 0.5689 0.037 Uiso 1 1 calc R U
H4B H 0.7920 0.2495 0.5991 0.037 Uiso 1 1 calc R U
C5 C 0.8161(6) 0.3215(3) 0.4636(3) 0.0347(11) Uani 1 1 d . .
H5A H 0.9262 0.3101 0.4632 0.042 Uiso 1 1 calc R U
H5B H 0.7688 0.2664 0.4245 0.042 Uiso 1 1 calc R U
C6 C 0.7810(5) 0.4277(3) 0.4175(3) 0.0282(8) Uani 1 1 d . .
H6A H 0.8289 0.4320 0.3531 0.034 Uiso 1 1 calc R U
H6B H 0.6710 0.4352 0.4090 0.034 Uiso 1 1 calc R U
C7 C 0.9843(5) 0.4023(3) 0.6539(3) 0.0263(9) Uani 1 1 d . .
Cd1 Cd 0.77581(3) 0.85837(2) 0.66542(2) 0.01978(7) Uani 1 1 d . .
Cd2 Cd 0.77005(3) 0.93622(2) 0.40918(2) 0.02023(7) Uani 1 1 d . .
Cl1 Cl 0.57831(11) 0.96348(8) 0.77461(7) 0.0306(2) Uani 1 1 d . .
Cl2 Cl 0.86721(13) 1.02450(8) 0.57119(7) 0.0313(2) Uani 1 1 d . .
N1 N 0.8398(4) 0.5150(2) 0.4818(2) 0.0180(6) Uani 1 1 d . .
H1 H 0.9422 0.5036 0.4898 0.022 Uiso 1 1 d R U
O1 O 1.1168(3) 0.6577(2) 0.47572(17) 0.0189(5) Uani 1 1 d . .
O2 O 0.9264(3) 0.7384(2) 0.59261(18) 0.0218(6) Uani 1 1 d . .
O3 O 0.9521(3) 0.81094(19) 0.41894(19) 0.0230(6) Uani 1 1 d . .
O4 O 1.0725(3) 0.4460(3) 0.5939(2) 0.0377(7) Uani 1 1 d . .
O5 O 1.0259(4) 0.3522(3) 0.7282(2) 0.0504(10) Uani 1 1 d . .
O1W O 0.6369(4) 0.7181(2) 0.7328(2) 0.0336(7) Uani 1 1 d . .
H1X H 0.5545 0.7450 0.7726 0.040 Uiso 1 1 d R U
H1Y H 0.5954 0.6759 0.6805 0.040 Uiso 1 1 d R U
O2W O 0.6558(5) 0.8425(3) 0.2855(2) 0.0546(10) Uani 1 1 d . .
H2X H 0.6523 0.8845 0.2266 0.066 Uiso 1 1 d R U
H2Y H 0.5532 0.8241 0.3048 0.066 Uiso 1 1 d R U
P1 P 0.96265(11) 0.71532(7) 0.48591(6) 0.01572(19) Uani 1 1 d . .

loop_
_atom_site_aniso_label
_atom_site_aniso_U_11
_atom_site_aniso_U_22
_atom_site_aniso_U_33
_atom_site_aniso_U_23
_atom_site_aniso_U_13
_atom_site_aniso_U_12
C1 0.0198(19) 0.0200(18) 0.0176(17) 0.0021(15) -0.0021(14) 0.0008(14)
C2 0.0237(19) 0.0279(19) 0.0192(16) 0.0008(15) 0.0046(17) 0.0026(16)
C3 0.024(2) 0.027(2) 0.0190(18) 0.0049(15) 0.0007(15) -0.0024(16)
C4 0.035(2) 0.0236(19) 0.034(2) 0.0076(16) -0.006(2) -0.0095(18)
C5 0.047(3) 0.023(2) 0.035(2) -0.0068(18) -0.002(2) -0.0041(19)
C6 0.034(2) 0.027(2) 0.0228(18) -0.0052(16) -0.0017(19) -0.0059(19)
C7 0.030(2) 0.024(2) 0.025(2) 0.0051(17) -0.0059(18) -0.0066(16)
Cd1 0.02027(14) 0.02086(14) 0.01821(12) -0.00422(10) -0.00105(11) 0.00159(11)
Cd2 0.01959(13) 0.02048(13) 0.02062(13) 0.00456(10) 0.00044(11) 0.00204(11)
Cl1 0.0219(5) 0.0372(6) 0.0328(5) -0.0184(5) -0.0008(4) 0.0017(4)
Cl2 0.0393(6) 0.0238(5) 0.0308(5) -0.0052(4) 0.0019(5) -0.0098(4)
N1 0.0183(15) 0.0171(15) 0.0186(15) 0.0004(13) -0.0011(13) 0.0014(12)
O1 0.0186(13) 0.0199(13) 0.0180(12) 0.0013(11) 0.0011(10) 0.0041(11)
O2 0.0256(14) 0.0236(14) 0.0162(12) -0.0032(11) 0.0005(12) 0.0044(11)
O3 0.0257(14) 0.0170(13) 0.0264(13) 0.0059(11) 0.0050(12) 0.0056(11)
O4 0.0235(15) 0.0455(19) 0.0441(17) 0.0226(16) -0.0067(15) -0.0086(13)
O5 0.042(2) 0.066(2) 0.0428(19) 0.0335(18) -0.0226(16) -0.0169(19)
O1W 0.0405(18) 0.0307(16) 0.0296(15) 0.0065(13) -0.0049(14) -0.0051(14)
O2W 0.067(2) 0.064(2) 0.0322(16) 0.0038(18) -0.0052(17) -0.040(2)
P1 0.0167(5) 0.0143(4) 0.0161(4) -0.0001(4) 0.0013(4) 0.0022(4)

loop_
_atom_type_symbol
_atom_type_description
_atom_type_scat_dispersion_real
_atom_type_scat_dispersion_imag
_atom_type_scat_source
C C 0.0033 0.0016 'International Tables Vol C Tables 4.2.6.8 and 6.1.1.4'
H H 0.0000 0.0000 'International Tables Vol C Tables 4.2.6.8 and 6.1.1.4'
N N 0.0061 0.0033 'International Tables Vol C Tables 4.2.6.8 and 6.1.1.4'
O O 0.0106 0.0060 'International Tables Vol C Tables 4.2.6.8 and 6.1.1.4'
P P 0.1023 0.0942 'International Tables Vol C Tables 4.2.6.8 and 6.1.1.4'
Cl Cl 0.1484 0.1585 'International Tables Vol C Tables 4.2.6.8 and 6.1.1.4'
Cd Cd -0.8075 1.2024 'International Tables Vol C Tables 4.2.6.8 and 6.1.1.4'

loop_
_geom_angle_atom_site_label_1
_geom_angle_atom_site_label_2
_geom_angle_atom_site_label_3
_geom_angle
_geom_angle_site_symmetry_1
_geom_angle_site_symmetry_3
N1 C1 P1 112.0(2) . .
N1 C1 H1A 109.2 . .
P1 C1 H1A 109.2 . .
N1 C1 H1B 109.2 . .
P1 C1 H1B 109.2 . .
H1A C1 H1B 107.9 . .
N1 C2 C3 110.2(3) . .
N1 C2 H2A 109.6 . .
C3 C2 H2A 109.6 . .
N1 C2 H2B 109.6 . .
C3 C2 H2B 109.6 . .
H2A C2 H2B 108.1 . .
C2 C3 C4 109.6(3) . .
C2 C3 C7 111.0(3) . .
C4 C3 C7 112.2(3) . .
C2 C3 H3 107.9 . .
C4 C3 H3 107.9 . .
C7 C3 H3 107.9 . .
C3 C4 C5 112.2(3) . .
C3 C4 H4A 109.2 . .
C5 C4 H4A 109.2 . .
C3 C4 H4B 109.2 . .
C5 C4 H4B 109.2 . .
H4A C4 H4B 107.9 . .
C6 C5 C4 111.7(4) . .
C6 C5 H5A 109.3 . .
C4 C5 H5A 109.3 . .
C6 C5 H5B 109.3 . .
C4 C5 H5B 109.3 . .
H5A C5 H5B 107.9 . .
N1 C6 C5 110.4(3) . .
N1 C6 H6A 109.6 . .
C5 C6 H6A 109.6 . .
N1 C6 H6B 109.6 . .
C5 C6 H6B 109.6 . .
H6A C6 H6B 108.1 . .
O5 C7 O4 125.1(4) . .
O5 C7 C3 117.4(4) . .
O4 C7 C3 117.5(3) . .
O2 Cd1 O5 79.08(11) . 3_756
O2 Cd1 O1W 87.58(11) . .
O5 Cd1 O1W 96.85(13) 3_756 .
O2 Cd1 O1 85.81(9) . 4_466
O5 Cd1 O1 164.19(10) 3_756 4_466
O1W Cd1 O1 87.06(10) . 4_466
O2 Cd1 Cl2 98.96(7) . .
O5 Cd1 Cl2 96.27(11) 3_756 .
O1W Cd1 Cl2 166.24(8) . .
O1 Cd1 Cl2 81.41(7) 4_466 .
O2 Cd1 Cl1 167.25(7) . .
O5 Cd1 Cl1 99.05(9) 3_756 .
O1W Cd1 Cl1 80.09(8) . .
O1 Cd1 Cl1 96.71(6) 4_466 .
Cl2 Cd1 Cl1 93.78(4) . .
O3 Cd2 O4 175.31(10) . 4_466
O3 Cd2 O2W 88.98(13) . .
O4 Cd2 O2W 89.95(14) 4_466 .
O3 Cd2 O1 90.13(9) . 4_466
O4 Cd2 O1 85.27(9) 4_466 4_466
O2W Cd2 O1 88.71(10) . 4_466
O3 Cd2 Cl1 91.71(7) . 2_674
O4 Cd2 Cl1 92.82(8) 4_466 2_674
O2W Cd2 Cl1 87.69(9) . 2_674
O1 Cd2 Cl1 175.92(6) 4_466 2_674
O3 Cd2 Cl2 91.47(7) . .
O4 Cd2 Cl2 88.76(9) 4_466 .
O2W Cd2 Cl2 169.69(9) . .
O1 Cd2 Cl2 80.99(6) 4_466 .
Cl1 Cd2 Cl2 102.59(4) 2_674 .
Cd2 Cl1 Cd1 108.25(4) 2_675 .
Cd1 Cl2 Cd2 88.09(3) . .
C1 N1 C2 112.1(3) . .
C1 N1 C6 113.3(3) . .
C2 N1 C6 110.9(3) . .
C1 N1 H1 106.7 . .
C2 N1 H1 106.7 . .
C6 N1 H1 106.7 . .
P1 O1 Cd1 128.61(14) . 4_566
P1 O1 Cd2 132.16(14) . 4_566
Cd1 O1 Cd2 99.21(9) 4_566 4_566
P1 O2 Cd1 132.65(15) . .
P1 O3 Cd2 130.00(15) . .
C7 O4 Cd2 140.1(3) . 4_566
C7 O5 Cd1 136.4(3) . 3_746
Cd1 O1W H1X 109.5 . .
Cd1 O1W H1Y 109.3 . .
H1X O1W H1Y 109.5 . .
Cd2 O2W H2X 109.7 . .
Cd2 O2W H2Y 109.4 . .
H2X O2W H2Y 109.5 . .
O2 P1 O3 113.93(14) . .
O2 P1 O1 111.21(14) . .
O3 P1 O1 112.32(15) . .
O2 P1 C1 109.93(16) . .
O3 P1 C1 105.07(16) . .
O1 P1 C1 103.66(16) . .

loop_
_geom_bond_atom_site_label_1
_geom_bond_atom_site_label_2
_geom_bond_distance
_geom_bond_site_symmetry_2
C1 N1 1.494(4) .
C1 P1 1.827(4) .
C1 H1A 0.9700 .
C1 H1B 0.9700 .
C2 N1 1.499(4) .
C2 C3 1.515(5) .
C2 H2A 0.9700 .
C2 H2B 0.9700 .
C3 C4 1.527(5) .
C3 C7 1.537(6) .
C3 H3 0.9800 .
C4 C5 1.531(6) .
C4 H4A 0.9700 .
C4 H4B 0.9700 .
C5 C6 1.517(6) .
C5 H5A 0.9700 .
C5 H5B 0.9700 .
C6 N1 1.500(4) .
C6 H6A 0.9700 .
C6 H6B 0.9700 .
C7 O5 1.246(5) .
C7 O4 1.249(5) .
Cd1 O2 2.239(2) .
Cd1 O5 2.252(3) 3_756
Cd1 O1W 2.340(3) .
Cd1 O1 2.373(2) 4_466
Cd1 Cl2 2.5921(11) .
Cd1 Cl1 2.6337(10) .
Cd2 O3 2.250(3) .
Cd2 O4 2.280(3) 4_466
Cd2 O2W 2.286(3) .
Cd2 O1 2.376(2) 4_466
Cd2 Cl1 2.5889(10) 2_674
Cd2 Cl2 2.6093(10) .
Cl1 Cd2 2.5888(10) 2_675
N1 H1 0.9100 .
O1 P1 1.535(3) .
O1 Cd1 2.373(2) 4_566
O1 Cd2 2.376(2) 4_566
O2 P1 1.511(3) .
O3 P1 1.519(3) .
O4 Cd2 2.280(3) 4_566
O5 Cd1 2.252(3) 3_746
O1W H1X 0.9600 .
O1W H1Y 0.9600 .
O2W H2X 0.9600 .
O2W H2Y 0.9600 .

loop_
_geom_hbond_atom_site_label_D
_geom_hbond_atom_site_label_H
_geom_hbond_atom_site_label_A
_geom_hbond_distance_DH
_geom_hbond_distance_HA
_geom_hbond_distance_DA
_geom_hbond_angle_DHA
_geom_hbond_site_symmetry_A
N1 H1 O4 0.91 1.95 2.682(4) 136 .
N1 H1 O1 0.91 2.49 3.018(4) 118 .
O1W H1Y O3 0.96 1.85 2.640(4) 138 4_466
O2W H2X Cl2 0.96 2.41 3.369(4) 175 2_674
O2W H2Y O2 0.96 1.95 2.791(4) 145 4_466
O2W H2Y O5 0.96 2.56 3.037(5) 111 2_664
